data_7131681
loop_
_publ_author_name
'Patra, Ashoke Kumar'
'Srimayee, Soumya'
'Halder, Dibakar'
'Roy, Anik'
'Mukherjee, Souvik'
'Kundu, Somenath'
'Hossain, Maidul'
'Saha, Rajat'
'Lee, Chang-Hee'
'Manna, Debasis'
'Saha, Indrajit'

_publ_section_title
;
 Transmembrane fluoride anion transport by
 <i>meso</i>-3,5-bis(trifluoromethyl)phenyl picket calix[4]pyrrole.
;
_journal_issue 48
_journal_name_full 'Chemical communications (Cambridge, England)'
_journal_page_first 7407
_journal_page_last 7410
_journal_paper_doi 10.1039/d3cc02032k
_journal_volume 59
_journal_year 2023
_chemical_formula_moiety 'C43 H38 Cl2 F12 N4'
_chemical_formula_sum 'C43 H38 Cl2 F12 N4'
_chemical_formula_weight 909.67
_space_group_crystal_system orthorhombic
_space_group_IT_number 18
_space_group_name_Hall 'P 2 2ab'
_space_group_name_H-M_alt 'P 21 21 2'
_atom_sites_solution_hydrogens mixed
_audit_creation_method SHELXL-2018/3
_audit_update_record
;
2023-01-24 deposited with the CCDC.	2023-05-19 downloaded from the CCDC.
;
_cell_angle_alpha 90
_cell_angle_beta 90
_cell_angle_gamma 90
_cell_formula_units_Z 2
_cell_length_a 19.6810(7)
_cell_length_b 10.2423(4)
_cell_length_c 10.6706(4)
_cell_measurement_reflns_used 22893
_cell_measurement_temperature 273(2)
_cell_measurement_theta_max 20.830
_cell_measurement_theta_min 2.171
_cell_volume 2150.97(14)
_computing_cell_refinement 'SAINT (Bruker, 2008)'
_computing_data_collection 'APEX2 (Bruker, 2008)'
_computing_data_reduction 'SAINT (Bruker, 2008)'
_computing_structure_refinement 'SHELXL-2018/3 (Sheldrick, 2018)'
_computing_structure_solution 'SHELXT 2014/5 (Sheldrick, 2014)'
_diffrn_ambient_temperature 273(2)
_diffrn_measured_fraction_theta_full 0.998
_diffrn_measured_fraction_theta_max 0.998
_diffrn_measurement_device_type 'Bruker APEX-II CCD'
_diffrn_radiation_type MoK\a
_diffrn_radiation_wavelength 0.71073
_diffrn_reflns_av_R_equivalents 0.0910
_diffrn_reflns_av_unetI/netI 0.0456
_diffrn_reflns_Laue_measured_fraction_full 0.998
_diffrn_reflns_Laue_measured_fraction_max 0.998
_diffrn_reflns_limit_h_max 19
_diffrn_reflns_limit_h_min -19
_diffrn_reflns_limit_k_max 10
_diffrn_reflns_limit_k_min -10
_diffrn_reflns_limit_l_max 10
_diffrn_reflns_limit_l_min -10
_diffrn_reflns_number 22893
_diffrn_reflns_point_group_measured_fraction_full 0.999
_diffrn_reflns_point_group_measured_fraction_max 0.999
_diffrn_reflns_theta_full 20.830
_diffrn_reflns_theta_max 20.830
_diffrn_reflns_theta_min 2.171
_exptl_absorpt_coefficient_mu 0.239
_exptl_absorpt_correction_type multi-scan
_exptl_absorpt_process_details '(SADABS; Bruker, 2008)'
_exptl_crystal_colour Colorless
_exptl_crystal_density_diffrn 1.405
_exptl_crystal_description Needle
_exptl_crystal_F_000 932
_exptl_crystal_size_max 0.12
_exptl_crystal_size_mid 0.10
_exptl_crystal_size_min 0.08
_exptl_transmission_factor_max 0.981
_exptl_transmission_factor_min 0.972
_refine_diff_density_max 0.469
_refine_diff_density_min -0.342
_refine_diff_density_rms 0.063
_refine_ls_abs_structure_details
;
 Refined as an inversion twin.
;
_refine_ls_abs_structure_Flack -0.2(6)
_refine_ls_extinction_method none
_refine_ls_goodness_of_fit_ref 1.056
_refine_ls_hydrogen_treatment constr
_refine_ls_matrix_type full
_refine_ls_number_parameters 277
_refine_ls_number_reflns 2260
_refine_ls_number_restraints 0
_refine_ls_restrained_S_all 1.056
_refine_ls_R_factor_all 0.0889
_refine_ls_R_factor_gt 0.0732
_refine_ls_shift/su_max 0.000
_refine_ls_shift/su_mean 0.000
_refine_ls_structure_factor_coef Fsqd
_refine_ls_weighting_details 'w=1/[\s^2^(Fo^2^)+(0.1049P)^2^+3.7793P] where P=(Fo^2^+2Fc^2^)/3'
_refine_ls_weighting_scheme calc
_refine_ls_wR_factor_gt 0.1876
_refine_ls_wR_factor_ref 0.1993
_reflns_Friedel_coverage 0.703
_reflns_Friedel_fraction_full 1.000
_reflns_Friedel_fraction_max 0.999
_reflns_number_gt 1859
_reflns_number_total 2260
_reflns_threshold_expression 'I > 2\s(I)'
_cod_data_source_file d3cc02032k2.cif
_cod_data_source_block shelx
_cod_depositor_comments 'Adding full bibliography for 7131681--7131686.cif.'
_cod_database_code 7131681
_shelx_shelxl_version_number 2018/3
_shelx_space_group_comment
;
The symmetry employed for this shelxl refinement is uniquely defined
by the following loop, which should always be used as a source of
symmetry information in preference to the above space-group names.
They are only intended as comments.
;

loop_
_space_group_symop_operation_xyz
'x, y, z'
'x+1/2, -y+1/2, -z'
'-x+1/2, y+1/2, -z'
'-x, -y, z'

loop_
_atom_site_label
_atom_site_type_symbol
_atom_site_fract_x
_atom_site_fract_y
_atom_site_fract_z
_atom_site_U_iso_or_equiv
_atom_site_adp_type
_atom_site_occupancy
_atom_site_site_symmetry_order
_atom_site_calc_flag
_atom_site_refinement_flags_posn
_atom_site_refinement_flags_adp
_atom_site_refinement_flags_occupancy
_atom_site_disorder_assembly
_atom_site_disorder_group
C1 C 0.6475(4) 0.5307(9) 0.5898(8) 0.031(2) Uani 1 1 d . . . . .
C2 C 0.6662(5) 0.4659(10) 0.4841(9) 0.046(3) Uani 1 1 d . . . . .
H2 H 0.688642 0.502360 0.415816 0.055 Uiso 1 1 calc R U . . .
C3 C 0.6461(5) 0.3353(10) 0.4951(10) 0.047(3) Uani 1 1 d . . . . .
H3 H 0.652543 0.270367 0.435362 0.057 Uiso 1 1 calc R U . . .
C4 C 0.6154(4) 0.3202(9) 0.6087(10) 0.037(2) Uani 1 1 d . . . . .
C5 C 0.5863(4) 0.1997(9) 0.6751(11) 0.049(3) Uani 1 1 d . . . . .
C6 C 0.5152(4) 0.2296(8) 0.7214(10) 0.039(2) Uani 1 1 d . . . . .
C7 C 0.4875(5) 0.2271(12) 0.8362(11) 0.063(3) Uani 1 1 d . . . . .
H7 H 0.509941 0.205964 0.910162 0.076 Uiso 1 1 calc R U . . .
C8 C 0.4172(5) 0.2628(11) 0.8254(10) 0.055(3) Uani 1 1 d . . . . .
H8 H 0.386251 0.270124 0.890950 0.065 Uiso 1 1 calc R U . . .
C9 C 0.4042(4) 0.2835(8) 0.7035(8) 0.032(2) Uani 1 1 d . . . . .
C10 C 0.3417(4) 0.3303(8) 0.6332(8) 0.033(2) Uani 1 1 d . . . . .
C11 C 0.2781(4) 0.3209(9) 0.7185(9) 0.036(2) Uani 1 1 d . . . . .
C12 C 0.2626(4) 0.2003(9) 0.7763(8) 0.037(2) Uani 1 1 d . . . . .
H12 H 0.292186 0.130099 0.768056 0.044 Uiso 1 1 calc R U . . .
C13 C 0.2034(5) 0.1865(10) 0.8450(9) 0.045(3) Uani 1 1 d . . . . .
C14 C 0.1595(5) 0.2902(11) 0.8596(9) 0.049(3) Uani 1 1 d . . . . .
H14 H 0.119979 0.280705 0.906623 0.059 Uiso 1 1 calc R U . . .
C15 C 0.1745(5) 0.4082(10) 0.8039(9) 0.045(3) Uani 1 1 d . . . . .
C16 C 0.2329(5) 0.4242(9) 0.7338(8) 0.039(2) Uani 1 1 d . . . . .
H16 H 0.242062 0.504436 0.696692 0.047 Uiso 1 1 calc R U . . .
C17 C 0.5834(6) 0.0864(10) 0.5811(13) 0.073(4) Uani 1 1 d . . . . .
H17A H 0.628392 0.067307 0.551647 0.110 Uiso 1 1 calc R U . . .
H17B H 0.564795 0.010563 0.621350 0.110 Uiso 1 1 calc R U . . .
H17C H 0.555138 0.110444 0.511462 0.110 Uiso 1 1 calc R U . . .
C18 C 0.6319(5) 0.1640(11) 0.7861(12) 0.071(4) Uani 1 1 d . . . . .
H18A H 0.676899 0.145087 0.756313 0.107 Uiso 1 1 calc R U . . .
H18B H 0.633678 0.235834 0.843731 0.107 Uiso 1 1 calc R U . . .
H18C H 0.613829 0.088540 0.827769 0.107 Uiso 1 1 calc R U . . .
C19 C 0.3280(5) 0.2437(10) 0.5187(9) 0.043(3) Uani 1 1 d . . . . .
H19A H 0.321047 0.155255 0.545484 0.065 Uiso 1 1 calc R U . . .
H19B H 0.288089 0.274327 0.476013 0.065 Uiso 1 1 calc R U . . .
H19C H 0.366182 0.247449 0.462882 0.065 Uiso 1 1 calc R U . . .
C20 C 0.1287(6) 0.5216(15) 0.8179(15) 0.074(4) Uani 1 1 d . . . . .
C21 C 0.1892(6) 0.0648(12) 0.9056(13) 0.064(3) Uani 1 1 d . . . . .
C22 C 0.500000 0.500000 0.378(3) 0.122(9) Uani 1 2 d S T P . .
H22A H 0.539251 0.487817 0.431316 0.146 Uiso 0.5 1 d R U P . .
H22B H 0.460750 0.512183 0.431318 0.146 Uiso 0.5 1 d R U P . .
N1 N 0.6169(3) 0.4391(7) 0.6670(7) 0.035(2) Uani 1 1 d . . . . .
H1 H 0.601190 0.454669 0.740706 0.042 Uiso 1 1 calc R U . . .
N2 N 0.4646(3) 0.2654(7) 0.6409(7) 0.037(2) Uani 1 1 d . . . . .
H2A H 0.469776 0.275401 0.561404 0.044 Uiso 1 1 calc R U . . .
F1 F 0.0873(6) 0.5381(12) 0.7212(11) 0.168(5) Uani 1 1 d . . . . .
F2 F 0.0887(7) 0.5169(12) 0.9108(11) 0.184(6) Uani 1 1 d . . . . .
F3 F 0.1560(5) 0.6355(10) 0.8158(15) 0.179(6) Uani 1 1 d . . . . .
F4 F 0.1359(8) 0.0535(10) 0.9673(17) 0.236(9) Uani 1 1 d . . . . .
F5 F 0.1892(10) -0.0335(10) 0.8384(11) 0.206(8) Uani 1 1 d . . . . .
F6 F 0.2310(9) 0.0234(16) 0.9828(18) 0.276(12) Uani 1 1 d . . . . .
Cl1 Cl 0.4880(3) 0.3569(6) 0.2887(7) 0.177(3) Uani 1 1 d . . . . .

loop_
_atom_site_aniso_label
_atom_site_aniso_U_11
_atom_site_aniso_U_22
_atom_site_aniso_U_33
_atom_site_aniso_U_23
_atom_site_aniso_U_13
_atom_site_aniso_U_12
C1 0.021(5) 0.030(6) 0.042(6) -0.001(5) -0.003(5) 0.002(4)
C2 0.048(6) 0.043(8) 0.046(6) 0.005(6) 0.007(5) -0.005(5)
C3 0.044(6) 0.046(7) 0.051(7) -0.017(5) -0.003(5) 0.003(5)
C4 0.027(5) 0.027(6) 0.057(7) -0.004(5) -0.001(5) 0.003(4)
C5 0.033(5) 0.031(6) 0.083(8) 0.013(6) -0.003(6) -0.003(4)
C6 0.030(5) 0.025(6) 0.063(7) 0.016(5) -0.004(5) -0.004(4)
C7 0.040(6) 0.096(10) 0.055(7) 0.020(7) -0.009(6) 0.003(6)
C8 0.034(6) 0.088(9) 0.042(7) -0.006(6) 0.011(5) 0.005(5)
C9 0.033(5) 0.025(5) 0.039(7) -0.009(4) 0.002(5) -0.003(4)
C10 0.032(5) 0.030(6) 0.037(5) -0.008(5) 0.004(4) 0.004(4)
C11 0.024(5) 0.039(6) 0.044(6) -0.002(5) -0.003(4) -0.006(5)
C12 0.035(5) 0.039(6) 0.037(5) 0.007(5) 0.006(5) -0.003(5)
C13 0.037(6) 0.050(7) 0.049(6) 0.013(6) -0.006(5) -0.007(5)
C14 0.038(5) 0.068(8) 0.041(6) 0.010(6) 0.004(5) 0.004(6)
C15 0.034(6) 0.054(7) 0.048(6) 0.005(6) 0.002(5) -0.003(5)
C16 0.040(6) 0.036(6) 0.042(6) -0.004(5) 0.002(5) 0.002(5)
C17 0.059(7) 0.032(7) 0.129(11) -0.015(7) 0.019(8) -0.005(5)
C18 0.045(6) 0.050(7) 0.119(11) 0.025(7) -0.007(7) 0.008(5)
C19 0.035(5) 0.034(6) 0.060(7) -0.008(5) -0.002(5) -0.002(4)
C20 0.038(7) 0.087(11) 0.096(10) 0.011(8) 0.015(8) 0.019(7)
C21 0.063(8) 0.052(9) 0.076(9) 0.023(8) -0.002(8) -0.014(7)
C22 0.083(14) 0.078(15) 0.20(3) 0.000 0.000 -0.008(12)
N1 0.032(4) 0.033(5) 0.040(5) -0.005(4) 0.005(4) 0.000(4)
N2 0.031(4) 0.031(4) 0.048(5) -0.002(4) 0.004(4) 0.002(4)
F1 0.163(10) 0.190(11) 0.151(9) -0.035(8) -0.037(8) 0.130(9)
F2 0.213(12) 0.171(10) 0.169(9) 0.072(8) 0.132(10) 0.130(10)
F3 0.109(7) 0.081(7) 0.346(18) -0.020(9) 0.058(10) 0.035(6)
F4 0.225(14) 0.100(8) 0.38(2) 0.101(11) 0.217(16) 0.012(8)
F5 0.42(3) 0.058(6) 0.137(9) 0.017(7) 0.084(13) -0.061(10)
F6 0.258(17) 0.237(16) 0.33(2) 0.244(17) -0.176(16) -0.150(13)
Cl1 0.138(4) 0.145(5) 0.247(7) -0.034(5) -0.005(4) -0.020(4)

loop_
_atom_type_symbol
_atom_type_description
_atom_type_scat_dispersion_real
_atom_type_scat_dispersion_imag
_atom_type_scat_source
C C 0.0033 0.0016 'International Tables Vol C Tables 4.2.6.8 and 6.1.1.4'
H H 0.0000 0.0000 'International Tables Vol C Tables 4.2.6.8 and 6.1.1.4'
N N 0.0061 0.0033 'International Tables Vol C Tables 4.2.6.8 and 6.1.1.4'
F F 0.0171 0.0103 'International Tables Vol C Tables 4.2.6.8 and 6.1.1.4'
Cl Cl 0.1484 0.1585 'International Tables Vol C Tables 4.2.6.8 and 6.1.1.4'

loop_
_geom_angle_atom_site_label_1
_geom_angle_atom_site_label_2
_geom_angle_atom_site_label_3
_geom_angle
_geom_angle_site_symmetry_1
_geom_angle_site_symmetry_3
_geom_angle_publ_flag
C2 C1 N1 106.3(8) . . ?
C2 C1 C10 132.5(9) . 4_665 ?
N1 C1 C10 121.1(8) . 4_665 ?
C1 C2 C3 108.7(9) . . ?
C4 C3 C2 108.0(8) . . ?
C3 C4 N1 107.1(8) . . ?
C3 C4 C5 131.9(9) . . ?
N1 C4 C5 120.9(9) . . ?
C6 C5 C18 109.8(9) . . ?
C6 C5 C4 109.5(7) . . ?
C18 C5 C4 109.3(8) . . ?
C6 C5 C17 109.4(8) . . ?
C18 C5 C17 110.3(9) . . ?
C4 C5 C17 108.6(9) . . ?
C7 C6 N2 106.4(8) . . ?
C7 C6 C5 132.1(9) . . ?
N2 C6 C5 121.5(9) . . ?
C6 C7 C8 108.3(9) . . ?
C9 C8 C7 107.5(9) . . ?
C8 C9 N2 106.6(8) . . ?
C8 C9 C10 133.0(8) . . ?
N2 C9 C10 120.2(8) . . ?
C1 C10 C9 109.5(7) 4_665 . ?
C1 C10 C19 109.0(8) 4_665 . ?
C9 C10 C19 110.7(7) . . ?
C1 C10 C11 110.6(7) 4_665 . ?
C9 C10 C11 110.2(7) . . ?
C19 C10 C11 106.8(7) . . ?
C16 C11 C12 118.3(8) . . ?
C16 C11 C10 122.5(8) . . ?
C12 C11 C10 119.0(8) . . ?
C13 C12 C11 120.2(9) . . ?
C14 C13 C12 120.6(9) . . ?
C14 C13 C21 119.9(10) . . ?
C12 C13 C21 119.5(10) . . ?
C13 C14 C15 119.4(9) . . ?
C14 C15 C16 121.1(9) . . ?
C14 C15 C20 120.9(10) . . ?
C16 C15 C20 118.0(10) . . ?
C15 C16 C11 120.4(9) . . ?
F2 C20 F3 107.9(15) . . ?
F2 C20 F1 103.5(11) . . ?
F3 C20 F1 97.3(13) . . ?
F2 C20 C15 115.4(12) . . ?
F3 C20 C15 117.1(10) . . ?
F1 C20 C15 113.4(13) . . ?
F5 C21 F6 96.1(15) . . ?
F5 C21 F4 103.3(14) . . ?
F6 C21 F4 100.2(14) . . ?
F5 C21 C13 116.6(12) . . ?
F6 C21 C13 118.0(11) . . ?
F4 C21 C13 118.9(12) . . ?
Cl1 C22 Cl1 114.8(17) . 4_665 ?
C4 N1 C1 110.0(7) . . ?
C6 N2 C9 111.1(8) . . ?

loop_
_geom_bond_atom_site_label_1
_geom_bond_atom_site_label_2
_geom_bond_distance
_geom_bond_site_symmetry_2
_geom_bond_publ_flag
C1 C2 1.359(13) . ?
C1 N1 1.386(11) . ?
C1 C10 1.512(13) 4_665 ?
C2 C3 1.400(14) . ?
C3 C4 1.363(13) . ?
C4 N1 1.368(12) . ?
C4 C5 1.534(13) . ?
C5 C6 1.514(13) . ?
C5 C18 1.531(15) . ?
C5 C17 1.535(15) . ?
C6 C7 1.342(14) . ?
C6 N2 1.366(11) . ?
C7 C8 1.435(14) . ?
C8 C9 1.343(13) . ?
C9 N2 1.376(10) . ?
C9 C10 1.519(12) . ?
C10 C19 1.533(13) . ?
C10 C11 1.551(12) . ?
C11 C16 1.392(12) . ?
C11 C12 1.414(13) . ?
C12 C13 1.384(13) . ?
C13 C14 1.378(14) . ?
C13 C21 1.431(15) . ?
C14 C15 1.379(14) . ?
C15 C16 1.380(13) . ?
C15 C20 1.478(16) . ?
C20 F2 1.266(14) . ?
C20 F3 1.285(15) . ?
C20 F1 1.324(16) . ?
C21 F5 1.237(14) . ?
C21 F6 1.239(15) . ?
C21 F4 1.245(15) . ?
C22 Cl1 1.762(17) . ?
C22 Cl1 1.762(17) 4_665 ?
